data_7248964
loop_
_publ_author_name
'Pr\;etka, Dominika'
'Marcinkowski, Dawid'
'Siwiak, Agnieszka'
'Kubicki, Maciej'
'Consiglio, Giuseppe'
'Patroniak, Violetta'
'Gorczy\'nski, Adam'

_publ_section_title
;
 Crystal engineering of monometallic lanthanide(iii) supramolecular
 systems within the N3-tridentate hydrazone Schiff-base ligand
;
_journal_issue 31
_journal_name_full CrystEngComm
_journal_page_first 4167
_journal_page_last 4180
_journal_paper_doi 10.1039/D4CE00450G
_journal_volume 26
_journal_year 2024
_chemical_formula_moiety 'C12 H17 N8 O10 Tm, C11 H14 N5, N O3'
_chemical_formula_sum 'C23 H31 N14 O13 Tm'
_chemical_formula_weight 880.55
_space_group_crystal_system triclinic
_space_group_IT_number 2
_space_group_name_Hall '-P 1'
_space_group_name_H-M_alt 'P -1'
_atom_sites_solution_hydrogens mixed
_audit_creation_method SHELXL-2013
_audit_update_record
;
2016-01-10 deposited with the CCDC.	2024-07-03 downloaded from the CCDC.
;
_cell_angle_alpha 71.362(5)
_cell_angle_beta 80.611(4)
_cell_angle_gamma 76.595(4)
_cell_formula_units_Z 2
_cell_length_a 8.3950(4)
_cell_length_b 12.7332(6)
_cell_length_c 16.9061(9)
_cell_measurement_reflns_used 8383
_cell_measurement_temperature 295(2)
_cell_measurement_theta_max 75.0830
_cell_measurement_theta_min 3.7220
_cell_volume 1657.96(15)
_computing_cell_refinement 'CrysAlis Pro (Agilent Technologies (2011))'
_computing_data_collection 'CrysAlis Pro (Agilent Technologies (2011))'
_computing_data_reduction 'CrysAlis Pro (Agilent Technologies (2011))'
_computing_molecular_graphics 'Mercury (MacRae et al., 2009)'
_computing_publication_material 'SHELXL-2013 (Sheldrick, 2013)'
_computing_structure_refinement 'SHELXL-2013 (Sheldrick, 2013)'
_computing_structure_solution 'SIR92 (Altomare et al., 1993)'
_diffrn_ambient_temperature 295(2)
_diffrn_detector_area_resol_mean 10.5357
_diffrn_measured_fraction_theta_full 0.998
_diffrn_measured_fraction_theta_max 0.962
_diffrn_measurement_device_type 'SuperNova, Single source at offset), Atlas'
_diffrn_measurement_method \w-scan
_diffrn_radiation_monochromator mirror
_diffrn_radiation_source 'SuperNova (Cu) X-ray Source'
_diffrn_radiation_type 'Cu K\a'
_diffrn_radiation_wavelength 1.5418
_diffrn_reflns_av_R_equivalents 0.0426
_diffrn_reflns_av_unetI/netI 0.0307
_diffrn_reflns_Laue_measured_fraction_full 0.998
_diffrn_reflns_Laue_measured_fraction_max 0.962
_diffrn_reflns_limit_h_max 7
_diffrn_reflns_limit_h_min -10
_diffrn_reflns_limit_k_max 15
_diffrn_reflns_limit_k_min -15
_diffrn_reflns_limit_l_max 21
_diffrn_reflns_limit_l_min -20
_diffrn_reflns_number 11642
_diffrn_reflns_point_group_measured_fraction_full 0.998
_diffrn_reflns_point_group_measured_fraction_max 0.962
_diffrn_reflns_theta_full 67.684
_diffrn_reflns_theta_max 75.902
_diffrn_reflns_theta_min 2.771
_exptl_absorpt_coefficient_mu 5.762
_exptl_absorpt_correction_T_max 1.00000
_exptl_absorpt_correction_T_min 0.28714
_exptl_absorpt_correction_type multi-scan
_exptl_absorpt_process_details
;
CrysAlisPro, Agilent Technologies,
Version 1.171.37.35 (release 13-08-2014 CrysAlis171 .NET)
(compiled Aug 13 2014,18:06:01)
Empirical absorption correction using spherical harmonics,
 implemented in SCALE3 ABSPACK scaling algorithm.
;
_exptl_crystal_colour colourless
_exptl_crystal_density_diffrn 1.764
_exptl_crystal_description prism
_exptl_crystal_F_000 880
_exptl_crystal_size_max 0.25
_exptl_crystal_size_mid 0.07
_exptl_crystal_size_min 0.07
_refine_diff_density_max 1.723
_refine_diff_density_min -3.092
_refine_diff_density_rms 0.149
_refine_ls_extinction_method none
_refine_ls_goodness_of_fit_ref 1.097
_refine_ls_hydrogen_treatment constr
_refine_ls_matrix_type full
_refine_ls_number_parameters 465
_refine_ls_number_reflns 6651
_refine_ls_number_restraints 43
_refine_ls_restrained_S_all 1.121
_refine_ls_R_factor_all 0.0607
_refine_ls_R_factor_gt 0.0593
_refine_ls_shift/su_max 0.001
_refine_ls_shift/su_mean 0.000
_refine_ls_structure_factor_coef Fsqd
_refine_ls_weighting_details 'w=1/[\s^2^(Fo^2^)+(0.0962P)^2^+5.3923P] where P=(Fo^2^+2Fc^2^)/3'
_refine_ls_weighting_scheme calc
_refine_ls_wR_factor_gt 0.1630
_refine_ls_wR_factor_ref 0.1643
_reflns_Friedel_coverage 0.000
_reflns_number_gt 6370
_reflns_number_total 6651
_reflns_threshold_expression 'I > 2\s(I)'
_cod_data_source_file d4ce00450g2.cif
_cod_data_source_block 22
_cod_depositor_comments 'Adding full bibliography for 7248946--7248974.cif.'
_cod_database_code 7248964
_shelx_space_group_comment
;
The symmetry employed for this shelxl refinement is uniquely defined
by the following loop, which should always be used as a source of
symmetry information in preference to the above space-group names.
They are only intended as comments.
;
_shelxl_version_number 2013-4

loop_
_space_group_symop_operation_xyz
'x, y, z'
'-x, -y, -z'

loop_
_atom_site_label
_atom_site_type_symbol
_atom_site_fract_x
_atom_site_fract_y
_atom_site_fract_z
_atom_site_U_iso_or_equiv
_atom_site_adp_type
_atom_site_occupancy
_atom_site_site_symmetry_order
_atom_site_calc_flag
_atom_site_refinement_flags_posn
_atom_site_refinement_flags_adp
_atom_site_refinement_flags_occupancy
_atom_site_disorder_assembly
_atom_site_disorder_group
Tm1 Tm 0.69518(3) 0.19519(2) 0.64987(2) 0.03743(13) Uani 1 1 d . . . . .
N1A N 0.4995(6) 0.1370(4) 0.5838(4) 0.0432(11) Uani 1 1 d . . . . .
C2A C 0.4994(7) 0.1606(5) 0.5018(4) 0.0427(12) Uani 1 1 d . . . . .
C3A C 0.3787(8) 0.1339(6) 0.4666(5) 0.0535(16) Uani 1 1 d . . . . .
H3A H 0.3800 0.1500 0.4089 0.064 Uiso 1 1 calc R U . . .
C4A C 0.2576(8) 0.0827(6) 0.5212(6) 0.063(2) Uani 1 1 d . . . . .
H4A H 0.1760 0.0641 0.4999 0.075 Uiso 1 1 calc R U . . .
C5A C 0.2571(8) 0.0599(6) 0.6047(6) 0.0587(18) Uani 1 1 d . . . . .
H5A H 0.1750 0.0269 0.6413 0.070 Uiso 1 1 calc R U . . .
C6A C 0.3817(8) 0.0867(6) 0.6347(5) 0.0507(15) Uani 1 1 d . . . . .
H6A H 0.3836 0.0690 0.6924 0.061 Uiso 1 1 calc R U . . .
N7A N 0.6256(6) 0.2120(4) 0.4512(3) 0.0448(11) Uani 1 1 d . . . . .
C71A C 0.6500(10) 0.2357(7) 0.3606(5) 0.0599(17) Uani 1 1 d . . . . .
H71C H 0.6226 0.3157 0.3348 0.090 Uiso 1 1 calc R U . . .
H71B H 0.5805 0.1987 0.3432 0.090 Uiso 1 1 calc R U . . .
H71A H 0.7629 0.2084 0.3441 0.090 Uiso 1 1 calc R U . . .
N8A N 0.7298(6) 0.2394(4) 0.4908(3) 0.0376(9) Uani 1 1 d . . . . .
C9A C 0.8457(7) 0.2905(5) 0.4500(4) 0.0416(12) Uani 1 1 d . . . . .
H9A H 0.8622 0.3116 0.3918 0.050 Uiso 1 1 calc R U . . .
C10A C 0.9485(7) 0.3131(5) 0.5001(4) 0.0435(13) Uani 1 1 d . . . . .
N11A N 1.0796(6) 0.3643(4) 0.4710(4) 0.0506(13) Uani 1 1 d . . . . .
C11A C 1.1462(10) 0.4024(7) 0.3846(6) 0.068(2) Uani 1 1 d . . . . .
H11C H 1.1739 0.3401 0.3613 0.103 Uiso 1 1 calc R U . . .
H11B H 1.2431 0.4317 0.3820 0.103 Uiso 1 1 calc R U . . .
H11A H 1.0658 0.4606 0.3532 0.103 Uiso 1 1 calc R U . . .
C12A C 1.1417(8) 0.3682(6) 0.5395(5) 0.0571(17) Uani 1 1 d . . . . .
H12A H 1.2329 0.3980 0.5395 0.069 Uiso 1 1 calc R U . . .
C13A C 1.0433(9) 0.3194(6) 0.6086(5) 0.0529(15) Uani 1 1 d . . . . .
H13A H 1.0566 0.3107 0.6641 0.063 Uiso 1 1 calc R U . . .
N14A N 0.9220(6) 0.2854(4) 0.5823(3) 0.0436(11) Uani 1 1 d . . . . .
N1B N 0.5387(8) 0.4232(5) 0.6318(5) 0.0565(15) Uani 1 1 d . . . . .
O11B O 0.4753(10) 0.5218(5) 0.6180(6) 0.097(2) Uani 1 1 d . . . . .
O12B O 0.5055(6) 0.3603(4) 0.5951(4) 0.0587(12) Uani 1 1 d . . . . .
O13B O 0.6438(6) 0.3740(4) 0.6854(4) 0.0610(13) Uani 1 1 d . . . . .
N1C N 0.8204(7) -0.0389(5) 0.6688(4) 0.0517(13) Uani 1 1 d . . . . .
O11C O 0.8738(9) -0.1383(4) 0.6737(4) 0.0778(17) Uani 1 1 d . . . . .
O12C O 0.8752(5) 0.0385(4) 0.6104(3) 0.0497(10) Uani 1 1 d . . . . .
O13C O 0.7068(6) -0.0078(4) 0.7209(4) 0.0614(12) Uani 1 1 d . . . . .
O1D O 0.4862(7) 0.1834(5) 0.7604(4) 0.0655(14) Uani 1 1 d . . . . .
H1D H 0.4122 0.2393 0.7548 0.098 Uiso 1 1 d R U . . .
C1D C 0.463(2) 0.1083(13) 0.8386(9) 0.130(6) Uani 1 1 d . . . . .
H11D H 0.3617 0.0826 0.8434 0.196 Uiso 1 1 calc R U . . .
H12D H 0.4572 0.1451 0.8808 0.196 Uiso 1 1 calc R U . . .
H13D H 0.5527 0.0450 0.8463 0.196 Uiso 1 1 calc R U . . .
N1E N 0.9247(11) 0.0924(7) 0.8106(5) 0.118(3) Uani 1 1 d D U . . .
O11E O 0.8464(10) 0.1616(7) 0.7576(4) 0.104(2) Uani 1 1 d D U . . .
O12E O 0.900(2) 0.0771(12) 0.8867(5) 0.217(6) Uani 1 1 d D U . . .
O13E O 1.0496(18) 0.0255(13) 0.7855(10) 0.254(8) Uani 1 1 d D U . . .
N1F N 0.4549(10) 0.7113(7) -0.1599(5) 0.077(2) Uani 1 1 d . . . . .
C2F C 0.5426(9) 0.6540(7) -0.0961(5) 0.0606(17) Uani 1 1 d . . . . .
C3F C 0.5309(11) 0.6886(9) -0.0245(6) 0.076(2) Uani 1 1 d . . . . .
H3F H 0.5968 0.6478 0.0187 0.091 Uiso 1 1 calc R U . . .
C4F C 0.4199(14) 0.7842(10) -0.0198(8) 0.091(3) Uani 1 1 d . . . . .
H4F H 0.4071 0.8086 0.0276 0.109 Uiso 1 1 calc R U . . .
C5F C 0.3272(14) 0.8439(9) -0.0859(8) 0.093(3) Uani 1 1 d . . . . .
H5F H 0.2506 0.9090 -0.0840 0.111 Uiso 1 1 calc R U . . .
C6F C 0.3506(15) 0.8054(10) -0.1537(8) 0.093(3) Uani 1 1 d . . . . .
H6F H 0.2900 0.8472 -0.1988 0.112 Uiso 1 1 calc R U . . .
N7F N 0.6494(9) 0.5543(6) -0.1042(4) 0.0625(16) Uani 1 1 d . . . . .
C71F C 0.6596(14) 0.5119(10) -0.1766(6) 0.087(3) Uani 1 1 d . . . . .
H73F H 0.7689 0.5091 -0.2047 0.131 Uiso 1 1 calc R U . . .
H72F H 0.5823 0.5615 -0.2147 0.131 Uiso 1 1 calc R U . . .
H71F H 0.6344 0.4375 -0.1577 0.131 Uiso 1 1 calc R U . . .
N8F N 0.7425(8) 0.4964(6) -0.0399(4) 0.0613(15) Uani 1 1 d . . . . .
C9F C 0.8413(10) 0.4052(7) -0.0428(5) 0.0623(18) Uani 1 1 d . . . . .
H9F H 0.8541 0.3772 -0.0884 0.075 Uiso 1 1 calc R U . . .
C10F C 0.9329(9) 0.3477(6) 0.0298(5) 0.0595(17) Uani 1 1 d . . . . .
N11F N 1.0410(10) 0.2487(6) 0.0406(5) 0.0708(18) Uani 1 1 d . . . . .
C11F C 1.0924(16) 0.1841(9) -0.0200(7) 0.100(4) Uani 1 1 d . . . . .
H11F H 1.0007 0.1560 -0.0273 0.149 Uiso 1 1 calc R U . . .
H11G H 1.1796 0.1218 0.0004 0.149 Uiso 1 1 calc R U . . .
H11H H 1.1306 0.2320 -0.0728 0.149 Uiso 1 1 calc R U . . .
C12F C 1.0980(12) 0.2194(8) 0.1189(6) 0.076(2) Uani 1 1 d . . . . .
H12F H 1.1739 0.1553 0.1425 0.092 Uiso 1 1 calc R U . . .
C13F C 1.0227(11) 0.3011(7) 0.1539(6) 0.070(2) Uani 1 1 d . . . . .
H13F H 1.0355 0.3042 0.2067 0.085 Uiso 1 1 calc R U . . .
N14F N 0.9216(8) 0.3804(5) 0.0958(4) 0.0579(14) Uani 1 1 d . . . . .
H14F H 0.8609 0.4418 0.1028 0.069 Uiso 1 1 calc R U . . .
N1G N 0.7996(9) 0.5676(7) 0.2099(5) 0.0699(18) Uani 1 1 d . . . . .
O11G O 0.8830(12) 0.4770(8) 0.2425(6) 0.128(4) Uani 1 1 d . . . . .
O12G O 0.7498(10) 0.5821(7) 0.1425(5) 0.094(2) Uani 1 1 d . . . . .
O13G O 0.7697(9) 0.6433(8) 0.2447(6) 0.105(3) Uani 1 1 d . . . . .

loop_
_atom_site_aniso_label
_atom_site_aniso_U_11
_atom_site_aniso_U_22
_atom_site_aniso_U_33
_atom_site_aniso_U_23
_atom_site_aniso_U_13
_atom_site_aniso_U_12
Tm1 0.03546(19) 0.03393(19) 0.0446(2) -0.01107(13) -0.01097(13) -0.00564(12)
N1A 0.036(2) 0.036(2) 0.064(3) -0.019(2) -0.016(2) -0.0050(19)
C2A 0.039(3) 0.032(3) 0.060(4) -0.017(2) -0.016(2) 0.000(2)
C3A 0.050(3) 0.043(3) 0.077(5) -0.025(3) -0.030(3) 0.002(3)
C4A 0.040(3) 0.046(4) 0.115(7) -0.034(4) -0.027(4) -0.002(3)
C5A 0.038(3) 0.047(4) 0.099(6) -0.029(4) -0.013(3) -0.009(3)
C6A 0.042(3) 0.045(3) 0.068(4) -0.018(3) -0.010(3) -0.008(3)
N7A 0.048(3) 0.040(3) 0.051(3) -0.014(2) -0.017(2) -0.010(2)
C71A 0.077(5) 0.058(4) 0.052(4) -0.016(3) -0.026(3) -0.014(4)
N8A 0.039(2) 0.034(2) 0.040(2) -0.0074(18) -0.0126(18) -0.0047(18)
C9A 0.044(3) 0.037(3) 0.042(3) -0.009(2) -0.008(2) -0.007(2)
C10A 0.040(3) 0.030(3) 0.055(3) -0.006(2) -0.005(2) -0.005(2)
N11A 0.040(3) 0.039(3) 0.072(4) -0.013(2) -0.008(2) -0.009(2)
C11A 0.058(4) 0.056(4) 0.081(5) -0.005(4) 0.003(4) -0.018(3)
C12A 0.043(3) 0.041(3) 0.089(5) -0.016(3) -0.013(3) -0.013(3)
C13A 0.051(4) 0.044(3) 0.067(4) -0.016(3) -0.022(3) -0.006(3)
N14A 0.037(2) 0.042(3) 0.057(3) -0.016(2) -0.013(2) -0.009(2)
N1B 0.052(3) 0.037(3) 0.082(4) -0.024(3) -0.004(3) -0.004(2)
O11B 0.098(5) 0.044(3) 0.148(7) -0.036(4) -0.026(5) 0.009(3)
O12B 0.058(3) 0.048(3) 0.072(3) -0.021(2) -0.026(2) 0.005(2)
O13B 0.057(3) 0.055(3) 0.082(4) -0.034(3) -0.012(3) -0.011(2)
N1C 0.050(3) 0.039(3) 0.064(3) -0.012(2) -0.021(3) 0.000(2)
O11C 0.102(5) 0.036(3) 0.087(4) -0.013(3) -0.033(4) 0.010(3)
O12C 0.044(2) 0.043(2) 0.060(3) -0.012(2) -0.0102(19) -0.0040(18)
O13C 0.056(3) 0.048(3) 0.069(3) -0.006(2) -0.004(2) -0.006(2)
O1D 0.070(3) 0.060(3) 0.064(3) -0.022(3) 0.015(3) -0.017(3)
C1D 0.146(13) 0.123(11) 0.098(9) -0.024(8) 0.037(9) -0.026(10)
N1E 0.133(6) 0.118(6) 0.100(4) 0.011(4) -0.076(5) -0.035(4)
O11E 0.113(5) 0.113(5) 0.084(4) 0.010(3) -0.060(4) -0.038(4)
O12E 0.314(14) 0.210(12) 0.105(5) -0.005(5) -0.070(5) -0.034(10)
O13E 0.234(10) 0.228(12) 0.241(12) -0.041(9) -0.031(8) 0.036(9)
N1F 0.080(5) 0.078(5) 0.064(4) -0.003(4) -0.022(4) -0.008(4)
C2F 0.055(4) 0.065(4) 0.058(4) -0.007(3) -0.013(3) -0.015(3)
C3F 0.068(5) 0.086(6) 0.074(6) -0.019(5) -0.020(4) -0.013(4)
C4F 0.093(7) 0.091(7) 0.101(8) -0.047(6) -0.017(6) -0.008(6)
C5F 0.081(6) 0.066(6) 0.119(9) -0.013(6) -0.018(6) -0.005(5)
C6F 0.086(7) 0.088(7) 0.094(8) -0.005(6) -0.028(6) -0.010(5)
N7F 0.068(4) 0.074(4) 0.046(3) -0.015(3) -0.019(3) -0.008(3)
C71F 0.100(7) 0.105(8) 0.058(5) -0.034(5) -0.020(5) -0.002(6)
N8F 0.060(4) 0.073(4) 0.050(3) -0.008(3) -0.013(3) -0.020(3)
C9F 0.071(5) 0.066(5) 0.051(4) -0.015(3) -0.008(3) -0.016(4)
C10F 0.058(4) 0.050(4) 0.060(4) -0.005(3) -0.005(3) -0.006(3)
N11F 0.077(4) 0.059(4) 0.067(4) -0.015(3) 0.002(3) -0.006(3)
C11F 0.124(9) 0.078(6) 0.086(7) -0.032(6) 0.006(6) 0.003(6)
C12F 0.074(5) 0.071(5) 0.069(5) -0.002(4) -0.009(4) -0.009(4)
C13F 0.076(5) 0.065(5) 0.063(5) -0.008(4) -0.017(4) -0.007(4)
N14F 0.063(4) 0.051(3) 0.059(3) -0.016(3) -0.014(3) -0.004(3)
N1G 0.061(4) 0.084(5) 0.066(4) -0.029(4) -0.016(3) 0.001(3)
O11G 0.143(8) 0.126(7) 0.098(6) -0.047(5) -0.055(6) 0.059(6)
O12G 0.116(6) 0.096(5) 0.078(4) -0.030(4) -0.044(4) -0.004(4)
O13G 0.089(5) 0.129(7) 0.122(6) -0.085(6) -0.030(4) 0.014(4)

loop_
_atom_type_symbol
_atom_type_description
_atom_type_scat_dispersion_real
_atom_type_scat_dispersion_imag
_atom_type_scat_source
C C 0.0181 0.0091 'International Tables Vol C Tables 4.2.6.8 and 6.1.1.4'
H H 0.0000 0.0000 'International Tables Vol C Tables 4.2.6.8 and 6.1.1.4'
N N 0.0311 0.0180 'International Tables Vol C Tables 4.2.6.8 and 6.1.1.4'
O O 0.0492 0.0322 'International Tables Vol C Tables 4.2.6.8 and 6.1.1.4'
Tm Tm -8.0393 4.1821 'International Tables Vol C Tables 4.2.6.8 and 6.1.1.4'

loop_
_geom_angle_atom_site_label_1
_geom_angle_atom_site_label_2
_geom_angle_atom_site_label_3
_geom_angle
_geom_angle_site_symmetry_1
_geom_angle_site_symmetry_3
_geom_angle_publ_flag
O11E Tm1 O1D 80.3(3) . . ?
O11E Tm1 O12B 126.4(3) . . ?
O1D Tm1 O12B 79.2(2) . . ?
O11E Tm1 N14A 77.7(2) . . ?
O1D Tm1 N14A 144.20(19) . . ?
O12B Tm1 N14A 91.57(19) . . ?
O11E Tm1 O12C 89.4(3) . . ?
O1D Tm1 O12C 126.37(18) . . ?
O12B Tm1 O12C 141.32(18) . . ?
N14A Tm1 O12C 81.38(16) . . ?
O11E Tm1 O13B 74.1(3) . . ?
O1D Tm1 O13B 73.33(19) . . ?
O12B Tm1 O13B 52.64(18) . . ?
N14A Tm1 O13B 73.67(18) . . ?
O12C Tm1 O13B 152.39(17) . . ?
O11E Tm1 O13C 77.0(2) . . ?
O1D Tm1 O13C 73.93(18) . . ?
O12B Tm1 O13C 140.46(19) . . ?
N14A Tm1 O13C 126.83(17) . . ?
O12C Tm1 O13C 52.51(17) . . ?
O13B Tm1 O13C 139.2(2) . . ?
O11E Tm1 N1A 149.7(2) . . ?
O1D Tm1 N1A 83.1(2) . . ?
O12B Tm1 N1A 74.34(17) . . ?
N14A Tm1 N1A 127.86(18) . . ?
O12C Tm1 N1A 80.28(16) . . ?
O13B Tm1 N1A 124.61(17) . . ?
O13C Tm1 N1A 74.09(18) . . ?
O11E Tm1 N8A 139.9(2) . . ?
O1D Tm1 N8A 139.60(19) . . ?
O12B Tm1 N8A 72.18(17) . . ?
N14A Tm1 N8A 65.62(16) . . ?
O12C Tm1 N8A 70.28(16) . . ?
O13B Tm1 N8A 108.53(18) . . ?
O13C Tm1 N8A 112.14(17) . . ?
N1A Tm1 N8A 62.26(17) . . ?
O11E Tm1 N1B 100.8(3) . . ?
O1D Tm1 N1B 76.05(19) . . ?
O12B Tm1 N1B 25.97(19) . . ?
N14A Tm1 N1B 80.73(17) . . ?
O12C Tm1 N1B 157.00(18) . . ?
O13B Tm1 N1B 26.74(19) . . ?
O13C Tm1 N1B 149.84(18) . . ?
N1A Tm1 N1B 99.59(18) . . ?
N8A Tm1 N1B 89.15(18) . . ?
O11E Tm1 N1C 82.8(2) . . ?
O1D Tm1 N1C 100.26(19) . . ?
O12B Tm1 N1C 149.58(17) . . ?
N14A Tm1 N1C 104.56(17) . . ?
O12C Tm1 N1C 26.13(17) . . ?
O13B Tm1 N1C 156.71(19) . . ?
O13C Tm1 N1C 26.39(17) . . ?
N1A Tm1 N1C 75.40(16) . . ?
N8A Tm1 N1C 90.96(16) . . ?
N1B Tm1 N1C 174.22(16) . . ?
C2A N1A C6A 119.2(5) . . ?
C2A N1A Tm1 123.3(4) . . ?
C6A N1A Tm1 117.3(5) . . ?
N1A C2A N7A 117.2(5) . . ?
N1A C2A C3A 121.7(6) . . ?
N7A C2A C3A 121.1(6) . . ?
C4A C3A C2A 117.6(7) . . ?
C4A C3A H3A 121.2 . . ?
C2A C3A H3A 121.2 . . ?
C5A C4A C3A 120.6(7) . . ?
C5A C4A H4A 119.7 . . ?
C3A C4A H4A 119.7 . . ?
C4A C5A C6A 118.5(7) . . ?
C4A C5A H5A 120.7 . . ?
C6A C5A H5A 120.7 . . ?
N1A C6A C5A 122.4(7) . . ?
N1A C6A H6A 118.8 . . ?
C5A C6A H6A 118.8 . . ?
N8A N7A C2A 116.4(5) . . ?
N8A N7A C71A 119.5(5) . . ?
C2A N7A C71A 124.0(5) . . ?
N7A C71A H71C 109.5 . . ?
N7A C71A H71B 109.5 . . ?
H71C C71A H71B 109.5 . . ?
N7A C71A H71A 109.5 . . ?
H71C C71A H71A 109.5 . . ?
H71B C71A H71A 109.5 . . ?
C9A N8A N7A 121.4(5) . . ?
C9A N8A Tm1 118.0(4) . . ?
N7A N8A Tm1 120.5(4) . . ?
N8A C9A C10A 115.6(5) . . ?
N8A C9A H9A 122.2 . . ?
C10A C9A H9A 122.2 . . ?
N14A C10A N11A 112.1(6) . . ?
N14A C10A C9A 121.9(5) . . ?
N11A C10A C9A 126.0(6) . . ?
C10A N11A C12A 106.6(6) . . ?
C10A N11A C11A 126.8(6) . . ?
C12A N11A C11A 126.5(6) . . ?
N11A C11A H11C 109.5 . . ?
N11A C11A H11B 109.5 . . ?
H11C C11A H11B 109.5 . . ?
N11A C11A H11A 109.5 . . ?
H11C C11A H11A 109.5 . . ?
H11B C11A H11A 109.5 . . ?
N11A C12A C13A 106.7(6) . . ?
N11A C12A H12A 126.7 . . ?
C13A C12A H12A 126.7 . . ?
C12A C13A N14A 108.9(7) . . ?
C12A C13A H13A 125.6 . . ?
N14A C13A H13A 125.6 . . ?
C10A N14A C13A 105.7(6) . . ?
C10A N14A Tm1 118.9(4) . . ?
C13A N14A Tm1 135.4(5) . . ?
O11B N1B O12B 122.7(8) . . ?
O11B N1B O13B 122.8(7) . . ?
O12B N1B O13B 114.5(5) . . ?
O11B N1B Tm1 175.3(7) . . ?
O12B N1B Tm1 54.6(3) . . ?
O13B N1B Tm1 60.1(3) . . ?
N1B O12B Tm1 99.4(4) . . ?
N1B O13B Tm1 93.1(4) . . ?
O11C N1C O12C 121.1(7) . . ?
O11C N1C O13C 122.3(7) . . ?
O12C N1C O13C 116.7(5) . . ?
O11C N1C Tm1 177.6(5) . . ?
O12C N1C Tm1 57.2(3) . . ?
O13C N1C Tm1 59.5(3) . . ?
N1C O12C Tm1 96.6(4) . . ?
N1C O13C Tm1 94.2(4) . . ?
C1D O1D Tm1 135.2(7) . . ?
C1D O1D H1D 109.6 . . ?
Tm1 O1D H1D 114.8 . . ?
O1D C1D H11D 109.5 . . ?
O1D C1D H12D 109.5 . . ?
H11D C1D H12D 109.5 . . ?
O1D C1D H13D 109.5 . . ?
H11D C1D H13D 109.5 . . ?
H12D C1D H13D 109.5 . . ?
O11E N1E O12E 127.3(9) . . ?
O11E N1E O13E 116.9(8) . . ?
O12E N1E O13E 115.8(8) . . ?
N1E O11E Tm1 146.8(6) . . ?
C2F N1F C6F 117.2(9) . . ?
N1F C2F C3F 122.9(9) . . ?
N1F C2F N7F 115.8(8) . . ?
C3F C2F N7F 121.4(7) . . ?
C4F C3F C2F 118.1(9) . . ?
C4F C3F H3F 121.0 . . ?
C2F C3F H3F 121.0 . . ?
C3F C4F C5F 119.3(11) . . ?
C3F C4F H4F 120.3 . . ?
C5F C4F H4F 120.3 . . ?
C6F C5F C4F 118.3(10) . . ?
C6F C5F H5F 120.9 . . ?
C4F C5F H5F 120.9 . . ?
N1F C6F C5F 124.2(10) . . ?
N1F C6F H6F 117.9 . . ?
C5F C6F H6F 117.9 . . ?
N8F N7F C2F 116.1(7) . . ?
N8F N7F C71F 120.8(7) . . ?
C2F N7F C71F 123.1(7) . . ?
N7F C71F H73F 109.5 . . ?
N7F C71F H72F 109.5 . . ?
H73F C71F H72F 109.5 . . ?
N7F C71F H71F 109.5 . . ?
H73F C71F H71F 109.5 . . ?
H72F C71F H71F 109.5 . . ?
C9F N8F N7F 119.5(7) . . ?
N8F C9F C10F 115.5(7) . . ?
N8F C9F H9F 122.2 . . ?
C10F C9F H9F 122.2 . . ?
N14F C10F N11F 108.6(7) . . ?
N14F C10F C9F 126.1(7) . . ?
N11F C10F C9F 125.3(8) . . ?
C10F N11F C12F 108.1(8) . . ?
C10F N11F C11F 126.3(9) . . ?
C12F N11F C11F 125.6(8) . . ?
N11F C11F H11F 109.5 . . ?
N11F C11F H11G 109.5 . . ?
H11F C11F H11G 109.5 . . ?
N11F C11F H11H 109.5 . . ?
H11F C11F H11H 109.5 . . ?
H11G C11F H11H 109.5 . . ?
C13F C12F N11F 106.9(8) . . ?
C13F C12F H12F 126.5 . . ?
N11F C12F H12F 126.5 . . ?
C12F C13F N14F 106.6(8) . . ?
C12F C13F H13F 126.7 . . ?
N14F C13F H13F 126.7 . . ?
C10F N14F C13F 109.7(7) . . ?
C10F N14F H14F 125.1 . . ?
C13F N14F H14F 125.1 . . ?
O11G N1G O12G 118.5(8) . . ?
O11G N1G O13G 119.6(8) . . ?
O12G N1G O13G 121.9(8) . . ?

loop_
_geom_bond_atom_site_label_1
_geom_bond_atom_site_label_2
_geom_bond_distance
_geom_bond_site_symmetry_2
_geom_bond_publ_flag
Tm1 O11E 2.262(6) . ?
Tm1 O1D 2.338(5) . ?
Tm1 O12B 2.344(5) . ?
Tm1 N14A 2.391(5) . ?
Tm1 O12C 2.415(4) . ?
Tm1 O13B 2.463(5) . ?
Tm1 O13C 2.464(5) . ?
Tm1 N1A 2.487(5) . ?
Tm1 N8A 2.547(5) . ?
Tm1 N1B 2.837(5) . ?
Tm1 N1C 2.853(5) . ?
N1A C2A 1.322(9) . ?
N1A C6A 1.340(9) . ?
C2A N7A 1.397(8) . ?
C2A C3A 1.408(8) . ?
C3A C4A 1.388(12) . ?
C3A H3A 0.9300 . ?
C4A C5A 1.347(13) . ?
C4A H4A 0.9300 . ?
C5A C6A 1.385(9) . ?
C5A H5A 0.9300 . ?
C6A H6A 0.9300 . ?
N7A N8A 1.348(7) . ?
N7A C71A 1.451(9) . ?
C71A H71C 0.9600 . ?
C71A H71B 0.9600 . ?
C71A H71A 0.9600 . ?
N8A C9A 1.278(8) . ?
C9A C10A 1.433(9) . ?
C9A H9A 0.9300 . ?
C10A N14A 1.315(8) . ?
C10A N11A 1.352(8) . ?
N11A C12A 1.365(10) . ?
N11A C11A 1.444(10) . ?
C11A H11C 0.9600 . ?
C11A H11B 0.9600 . ?
C11A H11A 0.9600 . ?
C12A C13A 1.375(11) . ?
C12A H12A 0.9300 . ?
C13A N14A 1.378(8) . ?
C13A H13A 0.9300 . ?
N1B O11B 1.207(8) . ?
N1B O12B 1.259(8) . ?
N1B O13B 1.278(9) . ?
N1C O11C 1.221(8) . ?
N1C O12C 1.265(8) . ?
N1C O13C 1.271(8) . ?
O1D C1D 1.377(14) . ?
O1D H1D 0.8200 . ?
C1D H11D 0.9600 . ?
C1D H12D 0.9600 . ?
C1D H13D 0.9600 . ?
N1E O11E 1.196(7) . ?
N1E O12E 1.229(8) . ?
N1E O13E 1.294(8) . ?
N1F C2F 1.321(10) . ?
N1F C6F 1.333(14) . ?
C2F C3F 1.397(13) . ?
C2F N7F 1.407(11) . ?
C3F C4F 1.366(14) . ?
C3F H3F 0.9300 . ?
C4F C5F 1.378(16) . ?
C4F H4F 0.9300 . ?
C5F C6F 1.355(16) . ?
C5F H5F 0.9300 . ?
C6F H6F 0.9300 . ?
N7F N8F 1.353(9) . ?
N7F C71F 1.472(11) . ?
C71F H73F 0.9600 . ?
C71F H72F 0.9600 . ?
C71F H71F 0.9600 . ?
N8F C9F 1.272(11) . ?
C9F C10F 1.451(11) . ?
C9F H9F 0.9300 . ?
C10F N14F 1.292(10) . ?
C10F N11F 1.350(10) . ?
N11F C12F 1.389(12) . ?
N11F C11F 1.464(12) . ?
C11F H11F 0.9600 . ?
C11F H11G 0.9600 . ?
C11F H11H 0.9600 . ?
C12F C13F 1.341(14) . ?
C12F H12F 0.9300 . ?
C13F N14F 1.395(10) . ?
C13F H13F 0.9300 . ?
N14F H14F 0.8600 . ?
N1G O11G 1.212(10) . ?
N1G O12G 1.222(9) . ?
N1G O13G 1.242(10) . ?

loop_
_geom_torsion_atom_site_label_1
_geom_torsion_atom_site_label_2
_geom_torsion_atom_site_label_3
_geom_torsion_atom_site_label_4
_geom_torsion
_geom_torsion_site_symmetry_1
_geom_torsion_site_symmetry_2
_geom_torsion_site_symmetry_3
_geom_torsion_site_symmetry_4
_geom_torsion_publ_flag
C6A N1A C2A N7A -179.3(5) . . . . ?
Tm1 N1A C2A N7A 5.8(7) . . . . ?
C6A N1A C2A C3A -0.1(8) . . . . ?
Tm1 N1A C2A C3A -175.0(4) . . . . ?
N1A C2A C3A C4A 0.7(9) . . . . ?
N7A C2A C3A C4A 179.9(6) . . . . ?
C2A C3A C4A C5A 0.0(10) . . . . ?
C3A C4A C5A C6A -1.2(10) . . . . ?
C2A N1A C6A C5A -1.2(9) . . . . ?
Tm1 N1A C6A C5A 174.0(5) . . . . ?
C4A C5A C6A N1A 1.8(10) . . . . ?
N1A C2A N7A N8A -4.2(8) . . . . ?
C3A C2A N7A N8A 176.6(5) . . . . ?
N1A C2A N7A C71A 175.3(6) . . . . ?
C3A C2A N7A C71A -3.9(9) . . . . ?
C2A N7A N8A C9A -177.4(5) . . . . ?
C71A N7A N8A C9A 3.1(8) . . . . ?
C2A N7A N8A Tm1 0.9(6) . . . . ?
C71A N7A N8A Tm1 -178.6(5) . . . . ?
N7A N8A C9A C10A -179.2(5) . . . . ?
Tm1 N8A C9A C10A 2.5(7) . . . . ?
N8A C9A C10A N14A -1.7(8) . . . . ?
N8A C9A C10A N11A 178.9(6) . . . . ?
N14A C10A N11A C12A 0.8(7) . . . . ?
C9A C10A N11A C12A -179.7(6) . . . . ?
N14A C10A N11A C11A 177.9(6) . . . . ?
C9A C10A N11A C11A -2.7(10) . . . . ?
C10A N11A C12A C13A -0.6(7) . . . . ?
C11A N11A C12A C13A -177.7(7) . . . . ?
N11A C12A C13A N14A 0.3(8) . . . . ?
N11A C10A N14A C13A -0.6(7) . . . . ?
C9A C10A N14A C13A 179.9(6) . . . . ?
N11A C10A N14A Tm1 179.3(4) . . . . ?
C9A C10A N14A Tm1 -0.1(7) . . . . ?
C12A C13A N14A C10A 0.2(7) . . . . ?
C12A C13A N14A Tm1 -179.8(4) . . . . ?
O11B N1B O12B Tm1 175.3(7) . . . . ?
O13B N1B O12B Tm1 -5.2(7) . . . . ?
O11B N1B O13B Tm1 -175.6(7) . . . . ?
O12B N1B O13B Tm1 4.9(6) . . . . ?
O11C N1C O12C Tm1 178.0(6) . . . . ?
O13C N1C O12C Tm1 -1.3(6) . . . . ?
O11C N1C O13C Tm1 -178.0(6) . . . . ?
O12C N1C O13C Tm1 1.2(6) . . . . ?
O12E N1E O11E Tm1 -121.7(14) . . . . ?
O13E N1E O11E Tm1 58.2(14) . . . . ?
C6F N1F C2F C3F -0.7(14) . . . . ?
C6F N1F C2F N7F 179.0(8) . . . . ?
N1F C2F C3F C4F 2.1(14) . . . . ?
N7F C2F C3F C4F -177.6(9) . . . . ?
C2F C3F C4F C5F -1.6(16) . . . . ?
C3F C4F C5F C6F -0.3(18) . . . . ?
C2F N1F C6F C5F -1.3(17) . . . . ?
C4F C5F C6F N1F 1.8(19) . . . . ?
N1F C2F N7F N8F 178.5(7) . . . . ?
C3F C2F N7F N8F -1.8(12) . . . . ?
N1F C2F N7F C71F -2.8(12) . . . . ?
C3F C2F N7F C71F 176.9(9) . . . . ?
C2F N7F N8F C9F 179.7(7) . . . . ?
C71F N7F N8F C9F 1.0(12) . . . . ?
N7F N8F C9F C10F -178.6(7) . . . . ?
N8F C9F C10F N14F 0.5(12) . . . . ?
N8F C9F C10F N11F 178.4(8) . . . . ?
N14F C10F N11F C12F 0.4(10) . . . . ?
C9F C10F N11F C12F -177.7(8) . . . . ?
N14F C10F N11F C11F -178.5(9) . . . . ?
C9F C10F N11F C11F 3.3(14) . . . . ?
C10F N11F C12F C13F 0.2(10) . . . . ?
C11F N11F C12F C13F 179.1(10) . . . . ?
N11F C12F C13F N14F -0.7(10) . . . . ?
N11F C10F N14F C13F -0.9(9) . . . . ?
C9F C10F N14F C13F 177.3(8) . . . . ?
C12F C13F N14F C10F 1.0(10) . . . . ?
